data_7159460
loop_
_publ_author_name
'Moktan, Sangay'
'Rotta, Mahendra K. V.'
'Halder, Suvendu'
'Pradhan, Priyanka'
'Kancharla, Pavan K.'

_publ_section_title
;
 <i>ortho</i>-[1-(<i>p</i>-MeOPhenyl)vinyl]benzoate PMPVB as a recyclable
 auxiliary for C-O and C-S bond formation reactions under Br&#xf8;nsted
 acid catalysis.
;
_journal_issue 29
_journal_name_full 'Organic &amp; biomolecular chemistry'
_journal_page_first 5929
_journal_page_last 5934
_journal_paper_doi 10.1039/d3ob00839h
_journal_volume 21
_journal_year 2023
_chemical_formula_sum 'C20 H28 O3 S'
_chemical_formula_weight 348.48
_space_group_crystal_system monoclinic
_space_group_IT_number 14
_space_group_name_Hall '-P 2ybc'
_space_group_name_H-M_alt 'P 1 21/c 1'
_atom_sites_solution_hydrogens geom
_audit_block_doi 10.5517/ccdc.csd.cc2g1rs2
_audit_creation_method SHELXL-2019/1
_audit_update_record
;
2023-05-27 deposited with the CCDC.	2023-07-03 downloaded from the CCDC.
;
_cell_angle_alpha 90
_cell_angle_beta 93.963(15)
_cell_angle_gamma 90
_cell_formula_units_Z 4
_cell_length_a 12.5684(18)
_cell_length_b 10.8101(19)
_cell_length_c 13.734(3)
_cell_measurement_reflns_used 738
_cell_measurement_temperature 293(2)
_cell_measurement_theta_max 22.0800
_cell_measurement_theta_min 2.8310
_cell_volume 1861.5(6)
_computing_structure_refinement 'SHELXL-2019/1 (Sheldrick, 2019)'
_diffrn_ambient_temperature 293(2)
_diffrn_measured_fraction_theta_full 0.992
_diffrn_measured_fraction_theta_max 0.992
_diffrn_measurement_device_type 'CCD area detector'
_diffrn_measurement_method 'phi and omega scans'
_diffrn_radiation_type MoK\a
_diffrn_radiation_wavelength 0.71073
_diffrn_reflns_av_R_equivalents 0.1325
_diffrn_reflns_av_unetI/netI 0.2383
_diffrn_reflns_Laue_measured_fraction_full 0.992
_diffrn_reflns_Laue_measured_fraction_max 0.992
_diffrn_reflns_limit_h_max 14
_diffrn_reflns_limit_h_min -14
_diffrn_reflns_limit_k_max 11
_diffrn_reflns_limit_k_min -12
_diffrn_reflns_limit_l_max 16
_diffrn_reflns_limit_l_min -8
_diffrn_reflns_number 6503
_diffrn_reflns_point_group_measured_fraction_full 0.992
_diffrn_reflns_point_group_measured_fraction_max 0.992
_diffrn_reflns_theta_full 24.998
_diffrn_reflns_theta_max 24.998
_diffrn_reflns_theta_min 2.400
_exptl_absorpt_coefficient_mu 0.188
_exptl_absorpt_correction_T_max 1.00000
_exptl_absorpt_correction_T_min 0.06960
_exptl_absorpt_correction_type multi-scan
_exptl_absorpt_process_details multi-scan
_exptl_crystal_colour Colourless
_exptl_crystal_density_diffrn 1.243
_exptl_crystal_description Block
_exptl_crystal_F_000 752
_exptl_crystal_size_max 0.32
_exptl_crystal_size_mid 0.29
_exptl_crystal_size_min 0.27
_refine_diff_density_max 0.266
_refine_diff_density_min -0.261
_refine_diff_density_rms 0.067
_refine_ls_extinction_method none
_refine_ls_goodness_of_fit_ref 0.938
_refine_ls_hydrogen_treatment constr
_refine_ls_matrix_type full
_refine_ls_number_parameters 220
_refine_ls_number_reflns 3250
_refine_ls_number_restraints 2
_refine_ls_restrained_S_all 0.942
_refine_ls_R_factor_all 0.2251
_refine_ls_R_factor_gt 0.0851
_refine_ls_shift/su_max 0.000
_refine_ls_shift/su_mean 0.000
_refine_ls_structure_factor_coef Fsqd
_refine_ls_weighting_details 'w=1/[\s^2^(Fo^2^)+(0.0455P)^2^+0.6740P] where P=(Fo^2^+2Fc^2^)/3'
_refine_ls_weighting_scheme calc
_refine_ls_wR_factor_gt 0.1566
_refine_ls_wR_factor_ref 0.2251
_reflns_Friedel_coverage 0.000
_reflns_number_gt 1116
_reflns_number_total 3250
_reflns_threshold_expression 'I > 2\s(I)'
_cod_data_source_file d3ob00839h2.cif
_cod_data_source_block sm76a
_cod_depositor_comments 'Adding full bibliography for 7159459--7159460.cif.'
_cod_original_sg_symbol_H-M 'P 21/c'
_cod_database_code 7159460
_shelx_shelxl_version_number 2019/1
_shelx_space_group_comment
;
The symmetry employed for this shelxl refinement is uniquely defined
by the following loop, which should always be used as a source of
symmetry information in preference to the above space-group names.
They are only intended as comments.
;

loop_
_space_group_symop_operation_xyz
'x, y, z'
'-x, y+1/2, -z+1/2'
'-x, -y, -z'
'x, -y-1/2, z-1/2'

loop_
_atom_site_label
_atom_site_type_symbol
_atom_site_fract_x
_atom_site_fract_y
_atom_site_fract_z
_atom_site_U_iso_or_equiv
_atom_site_adp_type
_atom_site_occupancy
_atom_site_site_symmetry_order
_atom_site_calc_flag
_atom_site_refinement_flags_posn
_atom_site_refinement_flags_adp
_atom_site_refinement_flags_occupancy
_atom_site_disorder_assembly
_atom_site_disorder_group
S001 S 0.67410(13) 0.74395(17) 0.50079(13) 0.0875(8) Uani 1 1 d . . . . .
O002 O 0.2530(3) 0.7704(3) 0.2030(2) 0.0472(10) Uani 1 1 d . . . . .
O003 O 0.4163(3) 0.6214(3) 0.1743(2) 0.0592(11) Uani 1 1 d . . . . .
O004 O 0.2209(3) 0.8616(3) 0.3805(3) 0.0581(11) Uani 1 1 d . . . . .
C005 C 0.3252(4) 0.7446(4) 0.2812(3) 0.0388(13) Uani 1 1 d . . . . .
C006 C 0.3118(4) 0.7914(4) 0.3735(4) 0.0385(13) Uani 1 1 d . . . . .
C007 C 0.3841(4) 0.7637(5) 0.4508(4) 0.0437(14) Uani 1 1 d . . . . .
H007 H 0.374140 0.794957 0.512589 0.052 Uiso 1 1 calc R U . . .
C008 C 0.4119(4) 0.6680(5) 0.2669(3) 0.0422(13) Uani 1 1 d . . . . .
C009 C 0.4714(4) 0.6896(4) 0.4363(4) 0.0420(13) Uani 1 1 d . . . . .
C00A C 0.4845(4) 0.6402(4) 0.3445(3) 0.0421(14) Uani 1 1 d . . . . .
H00A H 0.541964 0.588508 0.335106 0.050 Uiso 1 1 calc R U . . .
C00B C 0.7704(4) 0.6901(5) 0.5967(4) 0.0473(14) Uani 1 1 d . . . . .
C00C C 0.5514(4) 0.6633(5) 0.5203(4) 0.0515(15) Uani 1 1 d . . . . .
H00B H 0.564718 0.575000 0.525054 0.062 Uiso 1 1 calc R U . . .
H00C H 0.523768 0.690693 0.580924 0.062 Uiso 1 1 calc R U . . .
C00D C 0.2658(4) 0.8900(5) 0.1616(4) 0.0582(16) Uani 1 1 d . . . . .
H00D H 0.217871 0.898730 0.104520 0.087 Uiso 1 1 calc R U . . .
H00E H 0.337906 0.899613 0.144048 0.087 Uiso 1 1 calc R U . . .
H00F H 0.250152 0.952116 0.208520 0.087 Uiso 1 1 calc R U . . .
C00E C 0.4868(4) 0.5221(5) 0.1602(4) 0.0625(17) Uani 1 1 d . . . . .
H00G H 0.473331 0.489469 0.095532 0.094 Uiso 1 1 calc R U . . .
H00H H 0.475966 0.458313 0.207155 0.094 Uiso 1 1 calc R U . . .
H00I H 0.559094 0.551082 0.168389 0.094 Uiso 1 1 calc R U . . .
C00F C 0.1930(5) 0.8964(6) 0.4753(4) 0.081(2) Uani 1 1 d . . . . .
H00J H 0.123665 0.933951 0.470790 0.122 Uiso 1 1 calc R U . . .
H00K H 0.244501 0.954353 0.502964 0.122 Uiso 1 1 calc R U . . .
H00L H 0.192141 0.824320 0.516049 0.122 Uiso 1 1 calc R U . . .
C00G C 0.7859(5) 0.5534(6) 0.5953(5) 0.097(2) Uani 1 1 d . . . . .
H00M H 0.806650 0.527992 0.531607 0.116 Uiso 1 1 calc R U . . .
H00N H 0.719338 0.512420 0.607183 0.116 Uiso 1 1 calc R U . . .
C00H C 0.9644(6) 0.7115(10) 0.6549(7) 0.110(4) Uani 1 1 d . . . . .
H00O H 1.032059 0.751190 0.641934 0.132 Uiso 1 1 calc R U . . .
C00I C 0.8727(8) 0.5147(7) 0.6742(9) 0.121(4) Uani 1 1 d D . . . .
H00P H 0.881147 0.424571 0.673747 0.145 Uiso 1 1 calc R U . . .
C00J C 0.9762(6) 0.5750(10) 0.6552(6) 0.114(3) Uani 1 1 d . . . . .
H00Q H 1.030355 0.550715 0.705239 0.137 Uiso 1 1 calc R U . . .
H00R H 0.998863 0.547719 0.592570 0.137 Uiso 1 1 calc R U . . .
C00K C 0.8279(8) 0.6890(13) 0.7723(6) 0.134(5) Uani 1 1 d D . . . .
H00S H 0.806599 0.713477 0.836858 0.161 Uiso 1 1 calc R U . . .
C00L C 0.7394(5) 0.7258(8) 0.6953(5) 0.110(3) Uani 1 1 d . . . . .
H00T H 0.673460 0.684753 0.708873 0.132 Uiso 1 1 calc R U . . .
H00U H 0.727758 0.814447 0.697676 0.132 Uiso 1 1 calc R U . . .
C00M C 0.9311(8) 0.7482(8) 0.7553(9) 0.138(4) Uani 1 1 d . . . . .
H00V H 0.984946 0.722039 0.804980 0.166 Uiso 1 1 calc R U . . .
H00W H 0.924157 0.837457 0.759057 0.166 Uiso 1 1 calc R U . . .
C00N C 0.8762(5) 0.7509(8) 0.5780(7) 0.149(4) Uani 1 1 d . . . . .
H00X H 0.868114 0.840095 0.579491 0.179 Uiso 1 1 calc R U . . .
H00Y H 0.896573 0.727840 0.513618 0.179 Uiso 1 1 calc R U . . .
C00O C 0.8434(8) 0.5555(14) 0.7710(8) 0.169(6) Uani 1 1 d D . . . .
H00Z H 0.778214 0.514501 0.786959 0.203 Uiso 1 1 calc R U . . .
H H 0.899346 0.532743 0.819935 0.203 Uiso 1 1 calc R U . . .

loop_
_atom_site_aniso_label
_atom_site_aniso_U_11
_atom_site_aniso_U_22
_atom_site_aniso_U_33
_atom_site_aniso_U_23
_atom_site_aniso_U_13
_atom_site_aniso_U_12
S001 0.0430(10) 0.1154(16) 0.0998(15) 0.0650(12) -0.0252(9) -0.0247(10)
O002 0.038(2) 0.051(2) 0.049(2) 0.0045(19) -0.0204(18) 0.0004(19)
O003 0.068(3) 0.065(3) 0.043(2) -0.003(2) -0.006(2) 0.024(2)
O004 0.049(2) 0.073(3) 0.051(2) -0.0036(19) -0.0022(19) 0.020(2)
C005 0.035(3) 0.041(3) 0.039(3) 0.009(3) -0.007(2) 0.002(3)
C006 0.032(3) 0.043(3) 0.040(3) 0.005(3) -0.003(3) 0.003(3)
C007 0.041(3) 0.049(4) 0.041(3) -0.002(3) -0.001(3) -0.008(3)
C008 0.045(3) 0.045(3) 0.035(3) 0.007(3) -0.007(3) -0.002(3)
C009 0.036(3) 0.042(3) 0.046(3) 0.014(3) -0.008(3) -0.012(3)
C00A 0.038(3) 0.047(4) 0.040(3) 0.006(3) -0.002(3) 0.002(3)
C00B 0.035(3) 0.049(4) 0.057(4) 0.008(3) -0.006(3) -0.009(3)
C00C 0.037(3) 0.068(4) 0.048(3) 0.017(3) -0.008(3) -0.003(3)
C00D 0.052(4) 0.060(4) 0.062(4) 0.022(3) -0.002(3) 0.007(3)
C00E 0.065(4) 0.064(4) 0.059(4) -0.015(3) 0.006(3) 0.007(4)
C00F 0.082(5) 0.093(5) 0.069(4) 0.008(4) 0.009(4) 0.042(4)
C00G 0.074(5) 0.071(5) 0.136(7) -0.035(5) -0.053(5) 0.009(4)
C00H 0.040(4) 0.134(8) 0.151(8) 0.091(7) -0.037(5) -0.041(5)
C00I 0.093(7) 0.039(4) 0.212(10) -0.001(6) -0.117(8) 0.013(5)
C00J 0.058(6) 0.163(10) 0.118(7) -0.027(7) -0.021(5) 0.024(6)
C00K 0.083(7) 0.272(14) 0.047(5) -0.049(7) -0.012(5) 0.049(9)
C00L 0.058(5) 0.173(8) 0.094(6) -0.066(5) -0.037(4) 0.045(5)
C00M 0.103(8) 0.096(7) 0.205(12) -0.046(7) -0.075(8) 0.012(6)
C00N 0.043(4) 0.200(9) 0.199(9) 0.145(8) -0.037(5) -0.047(5)
C00O 0.079(8) 0.276(16) 0.144(10) 0.122(11) -0.052(7) -0.071(10)

loop_
_atom_type_symbol
_atom_type_description
_atom_type_scat_dispersion_real
_atom_type_scat_dispersion_imag
_atom_type_scat_source
C C 0.0033 0.0016 'International Tables Vol C Tables 4.2.6.8 and 6.1.1.4'
H H 0.0000 0.0000 'International Tables Vol C Tables 4.2.6.8 and 6.1.1.4'
O O 0.0106 0.0060 'International Tables Vol C Tables 4.2.6.8 and 6.1.1.4'
S S 0.1246 0.1234 'International Tables Vol C Tables 4.2.6.8 and 6.1.1.4'

loop_
_geom_angle_atom_site_label_1
_geom_angle_atom_site_label_2
_geom_angle_atom_site_label_3
_geom_angle
_geom_angle_site_symmetry_1
_geom_angle_site_symmetry_3
_geom_angle_publ_flag
C00C S001 C00B 105.6(2) . . ?
C005 O002 C00D 113.9(4) . . ?
C008 O003 C00E 118.1(4) . . ?
C006 O004 C00F 117.8(4) . . ?
O002 C005 C006 121.4(4) . . ?
O002 C005 C008 119.2(4) . . ?
C006 C005 C008 119.5(5) . . ?
O004 C006 C007 124.8(4) . . ?
O004 C006 C005 114.7(4) . . ?
C007 C006 C005 120.5(5) . . ?
C006 C007 C009 120.1(5) . . ?
C006 C007 H007 120.0 . . ?
C009 C007 H007 120.0 . . ?
O003 C008 C00A 124.5(5) . . ?
O003 C008 C005 115.5(4) . . ?
C00A C008 C005 120.0(5) . . ?
C007 C009 C00A 119.9(5) . . ?
C007 C009 C00C 119.6(5) . . ?
C00A C009 C00C 120.6(5) . . ?
C008 C00A C009 120.1(5) . . ?
C008 C00A H00A 119.9 . . ?
C009 C00A H00A 119.9 . . ?
C00L C00B C00G 108.2(5) . . ?
C00L C00B C00N 109.2(6) . . ?
C00G C00B C00N 108.0(6) . . ?
C00L C00B S001 111.9(4) . . ?
C00G C00B S001 112.9(4) . . ?
C00N C00B S001 106.5(4) . . ?
C009 C00C S001 109.1(3) . . ?
C009 C00C H00B 109.9 . . ?
S001 C00C H00B 109.9 . . ?
C009 C00C H00C 109.9 . . ?
S001 C00C H00C 109.9 . . ?
H00B C00C H00C 108.3 . . ?
O002 C00D H00D 109.5 . . ?
O002 C00D H00E 109.5 . . ?
H00D C00D H00E 109.5 . . ?
O002 C00D H00F 109.5 . . ?
H00D C00D H00F 109.5 . . ?
H00E C00D H00F 109.5 . . ?
O003 C00E H00G 109.5 . . ?
O003 C00E H00H 109.5 . . ?
H00G C00E H00H 109.5 . . ?
O003 C00E H00I 109.5 . . ?
H00G C00E H00I 109.5 . . ?
H00H C00E H00I 109.5 . . ?
O004 C00F H00J 109.5 . . ?
O004 C00F H00K 109.5 . . ?
H00J C00F H00K 109.5 . . ?
O004 C00F H00L 109.5 . . ?
H00J C00F H00L 109.5 . . ?
H00K C00F H00L 109.5 . . ?
C00B C00G C00I 110.3(5) . . ?
C00B C00G H00M 109.6 . . ?
C00I C00G H00M 109.6 . . ?
C00B C00G H00N 109.6 . . ?
C00I C00G H00N 109.6 . . ?
H00M C00G H00N 108.1 . . ?
C00J C00H C00M 106.9(7) . . ?
C00J C00H C00N 110.1(8) . . ?
C00M C00H C00N 108.7(8) . . ?
C00J C00H H00O 110.3 . . ?
C00M C00H H00O 110.3 . . ?
C00N C00H H00O 110.3 . . ?
C00O C00I C00J 107.6(7) . . ?
C00O C00I C00G 110.1(7) . . ?
C00J C00I C00G 110.0(8) . . ?
C00O C00I H00P 109.7 . . ?
C00J C00I H00P 109.7 . . ?
C00G C00I H00P 109.7 . . ?
C00H C00J C00I 110.3(6) . . ?
C00H C00J H00Q 109.6 . . ?
C00I C00J H00Q 109.6 . . ?
C00H C00J H00R 109.6 . . ?
C00I C00J H00R 109.6 . . ?
H00Q C00J H00R 108.1 . . ?
C00O C00K C00M 107.9(8) . . ?
C00O C00K C00L 109.9(9) . . ?
C00M C00K C00L 112.4(9) . . ?
C00O C00K H00S 108.9 . . ?
C00M C00K H00S 108.9 . . ?
C00L C00K H00S 108.9 . . ?
C00B C00L C00K 109.8(5) . . ?
C00B C00L H00T 109.7 . . ?
C00K C00L H00T 109.7 . . ?
C00B C00L H00U 109.7 . . ?
C00K C00L H00U 109.7 . . ?
H00T C00L H00U 108.2 . . ?
C00K C00M C00H 109.2(6) . . ?
C00K C00M H00V 109.8 . . ?
C00H C00M H00V 109.8 . . ?
C00K C00M H00W 109.8 . . ?
C00H C00M H00W 109.8 . . ?
H00V C00M H00W 108.3 . . ?
C00B C00N C00H 111.2(5) . . ?
C00B C00N H00X 109.4 . . ?
C00H C00N H00X 109.4 . . ?
C00B C00N H00Y 109.4 . . ?
C00H C00N H00Y 109.4 . . ?
H00X C00N H00Y 108.0 . . ?
C00K C00O C00I 110.5(8) . . ?
C00K C00O H00Z 109.6 . . ?
C00I C00O H00Z 109.6 . . ?
C00K C00O H 109.6 . . ?
C00I C00O H 109.6 . . ?
H00Z C00O H 108.1 . . ?

loop_
_geom_bond_atom_site_label_1
_geom_bond_atom_site_label_2
_geom_bond_distance
_geom_bond_site_symmetry_2
_geom_bond_publ_flag
S001 C00C 1.808(5) . ?
S001 C00B 1.822(5) . ?
O002 C005 1.386(5) . ?
O002 C00D 1.426(5) . ?
O003 C008 1.372(5) . ?
O003 C00E 1.415(5) . ?
O004 C006 1.380(5) . ?
O004 C00F 1.422(6) . ?
C005 C006 1.387(6) . ?
C005 C008 1.393(6) . ?
C006 C007 1.381(6) . ?
C007 C009 1.384(7) . ?
C007 H007 0.9300 . ?
C008 C00A 1.387(6) . ?
C009 C00A 1.388(6) . ?
C009 C00C 1.505(6) . ?
C00A H00A 0.9300 . ?
C00B C00L 1.485(8) . ?
C00B C00G 1.491(7) . ?
C00B C00N 1.521(7) . ?
C00C H00B 0.9700 . ?
C00C H00C 0.9700 . ?
C00D H00D 0.9600 . ?
C00D H00E 0.9600 . ?
C00D H00F 0.9600 . ?
C00E H00G 0.9600 . ?
C00E H00H 0.9600 . ?
C00E H00I 0.9600 . ?
C00F H00J 0.9600 . ?
C00F H00K 0.9600 . ?
C00F H00L 0.9600 . ?
C00G C00I 1.541(8) . ?
C00G H00M 0.9700 . ?
C00G H00N 0.9700 . ?
C00H C00J 1.484(10) . ?
C00H C00M 1.520(11) . ?
C00H C00N 1.537(9) . ?
C00H H00O 0.9800 . ?
C00I C00O 1.473(10) . ?
C00I C00J 1.493(11) . ?
C00I H00P 0.9800 . ?
C00J H00Q 0.9700 . ?
C00J H00R 0.9700 . ?
C00K C00O 1.456(11) . ?
C00K C00M 1.479(12) . ?
C00K C00L 1.533(9) . ?
C00K H00S 0.9800 . ?
C00L H00T 0.9700 . ?
C00L H00U 0.9700 . ?
C00M H00V 0.9700 . ?
C00M H00W 0.9700 . ?
C00N H00X 0.9700 . ?
C00N H00Y 0.9700 . ?
C00O H00Z 0.9700 . ?
C00O H 0.9700 . ?

loop_
_geom_torsion_atom_site_label_1
_geom_torsion_atom_site_label_2
_geom_torsion_atom_site_label_3
_geom_torsion_atom_site_label_4
_geom_torsion
_geom_torsion_site_symmetry_1
_geom_torsion_site_symmetry_2
_geom_torsion_site_symmetry_3
_geom_torsion_site_symmetry_4
_geom_torsion_publ_flag
C00D O002 C005 C006 78.7(6) . . . . ?
C00D O002 C005 C008 -102.6(5) . . . . ?
C00F O004 C006 C007 -7.5(7) . . . . ?
C00F O004 C006 C005 170.3(4) . . . . ?
O002 C005 C006 O004 1.5(7) . . . . ?
C008 C005 C006 O004 -177.3(4) . . . . ?
O002 C005 C006 C007 179.4(4) . . . . ?
C008 C005 C006 C007 0.7(7) . . . . ?
O004 C006 C007 C009 178.3(4) . . . . ?
C005 C006 C007 C009 0.6(7) . . . . ?
C00E O003 C008 C00A 12.0(7) . . . . ?
C00E O003 C008 C005 -165.7(4) . . . . ?
O002 C005 C008 O003 -1.6(7) . . . . ?
C006 C005 C008 O003 177.2(4) . . . . ?
O002 C005 C008 C00A -179.4(4) . . . . ?
C006 C005 C008 C00A -0.6(7) . . . . ?
C006 C007 C009 C00A -1.8(7) . . . . ?
C006 C007 C009 C00C 178.1(4) . . . . ?
O003 C008 C00A C009 -178.2(4) . . . . ?
C005 C008 C00A C009 -0.6(7) . . . . ?
C007 C009 C00A C008 1.8(7) . . . . ?
C00C C009 C00A C008 -178.1(4) . . . . ?
C00C S001 C00B C00L -64.1(5) . . . . ?
C00C S001 C00B C00G 58.2(5) . . . . ?
C00C S001 C00B C00N 176.6(5) . . . . ?
C007 C009 C00C S001 -109.4(4) . . . . ?
C00A C009 C00C S001 70.5(5) . . . . ?
C00B S001 C00C C009 -172.6(4) . . . . ?
C00L C00B C00G C00I -58.9(8) . . . . ?
C00N C00B C00G C00I 59.2(9) . . . . ?
S001 C00B C00G C00I 176.7(6) . . . . ?
C00B C00G C00I C00O 57.8(11) . . . . ?
C00B C00G C00I C00J -60.6(10) . . . . ?
C00M C00H C00J C00I 60.4(9) . . . . ?
C00N C00H C00J C00I -57.5(10) . . . . ?
C00O C00I C00J C00H -61.1(10) . . . . ?
C00G C00I C00J C00H 58.9(9) . . . . ?
C00G C00B C00L C00K 60.3(9) . . . . ?
C00N C00B C00L C00K -57.1(9) . . . . ?
S001 C00B C00L C00K -174.8(7) . . . . ?
C00O C00K C00L C00B -61.1(12) . . . . ?
C00M C00K C00L C00B 59.0(11) . . . . ?
C00O C00K C00M C00H 62.4(11) . . . . ?
C00L C00K C00M C00H -58.9(10) . . . . ?
C00J C00H C00M C00K -60.9(9) . . . . ?
C00N C00H C00M C00K 57.9(10) . . . . ?
C00L C00B C00N C00H 59.2(10) . . . . ?
C00G C00B C00N C00H -58.3(10) . . . . ?
S001 C00B C00N C00H -179.8(7) . . . . ?
C00J C00H C00N C00B 57.8(11) . . . . ?
C00M C00H C00N C00B -59.0(11) . . . . ?
C00M C00K C00O C00I -63.5(11) . . . . ?
C00L C00K C00O C00I 59.3(11) . . . . ?
C00J C00I C00O C00K 62.1(10) . . . . ?
C00G C00I C00O C00K -57.7(11) . . . . ?
